data_7132982
loop_
_publ_author_name
'Zeng, Xiangdi'
'Li, Jiangnan'
'He, Meng'
'Lu, Wanpeng'
'Crawshaw, Danielle'
'Guo, Lixia'
'Ma, Yujie'
'Kippax-Jones, Meredydd'
'Cheng, Yongqiang'
'Manuel, Pascal'
'Rudi&#x107;, Svemir'
'Frogley, Mark D.'
'Schr&#xf6;der, Martin'
'Yang, Sihai'

_publ_section_title
;
 High adsorption of ammonia in a titanium-based metal-organic framework.
;
_journal_issue 46
_journal_name_full 'Chemical communications (Cambridge, England)'
_journal_page_first 5912
_journal_page_last 5915
_journal_paper_doi 10.1039/d4cc01449a
_journal_volume 60
_journal_year 2024
_chemical_formula_moiety 'C8 H3 O5 Ti, 0.417(D3 N)'
_chemical_formula_sum 'C8 H3 D1.25 N0.42 O5 Ti'
_chemical_formula_weight 235.33
_chemical_name_mineral MFM-300Ti-0.42ND3
_space_group_crystal_system tetragonal
_space_group_IT_number 98
_space_group_name_Hall 'I 4bw 2bw'
_space_group_name_H-M_alt 'I 41 2 2'
_symmetry_space_group_name_Hall 'I 4bw 2bw'
_symmetry_space_group_name_H-M 'I 41 2 2'
_audit_update_record
;
2023-09-21 deposited with the CCDC.	2024-04-26 downloaded from the CCDC.
;
_cell_angle_alpha 90
_cell_angle_beta 90
_cell_angle_gamma 90
_cell_formula_units_Z 8
_cell_length_a 15.0507(8)
_cell_length_b 15.0507(8)
_cell_length_c 12.0595(6)
_cell_measurement_temperature 10
_cell_volume 2731.8(2)
_computing_structure_refinement 'Bruker Topas 5.0'
_diffrn_ambient_temperature 10
_diffrn_detector '1520 pixellated 3He tubes'
_diffrn_measurement_device_type 'ISIS WISH diffractometer'
_diffrn_radiation_probe neutron
_diffrn_radiation_type neutron
_diffrn_source 'ISIS TS2'
_diffrn_source_target Tungsten
_diffrn_source_type 'ISIS WISH diffractometer'
_exptl_crystal_density_diffrn 1.13828
_pd_char_colour 'white powder'
_pd_instr_dist_spec/detc 2200
_pd_instr_dist_src/spec 40000
_pd_instr_location
; 
WISH is situated on E8 of the second target station of the ISIS neutron source,
located at the Rutherford Appleton Laboratory, Didcot, UK.
;
_pd_meas_2theta_fixed 10-170
_pd_meas_scan_method tof
_pd_proc_ls_background_function Chebyshev
_pd_proc_ls_profile_function pseudo-Voigt
_pd_proc_ls_prof_R_factor 1.314
_pd_proc_ls_prof_wR_expected 0.483
_pd_proc_ls_prof_wR_factor 1.600
_pd_spec_mounting
;                                       
ISIS vanadium sample can equipped with gas handling equipment 
and cartridge heaters, sealed with compressed indium wire.
;
_pd_spec_mount_mode transmission
_pd_spec_shape cylinder
_pd_spec_size_axial '65 mm'
_pd_spec_size_thick '8 mm'
_refine_ls_extinction_method none
_refine_ls_goodness_of_fit_all 3.312
_refine_ls_hydrogen_treatment mixed
_refine_ls_matrix_type fullcycle
_refine_ls_number_parameters 147
_refine_ls_R_factor_all 0.49151
_refine_ls_shift/su_max 0.0333
_refine_ls_structure_factor_coef Inet
_refine_ls_weighting_scheme sigma
_cod_data_source_file d4cc01449a2.cif
_cod_data_source_block MFM300Ti_low_ND3
_cod_depositor_comments 'Adding full bibliography for 7132981--7132983.cif.'
_cod_original_cell_volume 2731.8(3)
_cod_original_sg_symbol_H-M I4122
_cod_database_code 7132982

loop_
_symmetry_equiv_pos_as_xyz
'x, y, z '
'-x+1/2, y, -z-1/4 '
'-y, -x, -z '
'-y, x+1/2, z+1/4 '
'y+1/2, -x, z-1/4 '
'y+1/2, x+1/2, -z+1/2 '
'x, -y+1/2, -z+1/4 '
'-x+1/2, -y+1/2, z+1/2 '
'x+1/2, y+1/2, z+1/2 '
'-x, y+1/2, -z+1/4 '
'-y+1/2, -x+1/2, -z+1/2 '
'-y+1/2, x, z-1/4 '
'y, -x+1/2, z+1/4 '
'y, x, -z '
'x+1/2, -y, -z-1/4 '
'-x, -y, z '

loop_
_atom_site_label
_atom_site_type_symbol
_atom_site_symmetry_multiplicity
_atom_site_fract_x
_atom_site_fract_y
_atom_site_fract_z
_atom_site_occupancy
_atom_site_B_iso_or_equiv
N_1_2 N 16 0.5792(13) 0.7071(8) 0.2201(18) 0.0716(19) 1.0(7)
H_2_2 D 16 0.521(6) 0.675(10) 0.234(3) 0.0716(19) 1.2(8)
H_3_2 D 16 0.593(2) 0.699(4) 0.1381(19) 0.0716(19) 1.2(8)
H_4_2 D 16 0.626(7) 0.672(8) 0.262(3) 0.0716(19) 1.2(8)
N_1_1 N 16 0.5546(9) 0.6910(8) 0.4351(12) 0.137(2) 10.0(8)
H_2_1 D 16 0.545(2) 0.707(2) 0.5164(14) 0.137(2) 12.0(10)
H_3_1 D 16 0.4935(13) 0.696(2) 0.399(3) 0.137(2) 12.0(10)
H_4_1 D 16 0.570(2) 0.6250(10) 0.434(3) 0.137(2) 12.0(10)
Ti Ti 8 0.6951(3) 0.3049(3) 0.5 1 0.5(2)
O1 O 8 0.7332(3) 0.25 0.625 1 1.36(8)
O2 O 16 0.6171(5) 0.3786(5) 0.6084(4) 1 1.36(8)
O3 O 16 0.6006(5) 0.2885(4) 0.7634(5) 1 1.36(8)
C1 C 16 0.5916(3) 0.3583(3) 0.7054(3) 1 2.04(6)
C2 C 16 0.54100(12) 0.43063(10) 0.7626(2) 1 2.04(6)
C3 C 8 0.5 0.5 0.7045(3) 1 2.04(6)
C4 C 16 0.54100(12) 0.43063(10) 0.87869(17) 1 2.04(6)
C5 C 8 0.5 0.5 0.93675(16) 1 2.04(6)
H3 H 8 0.5 0.5 0.6208(6) 1 2.45(7)
H4 H 16 0.5705(3) 0.3806(3) 0.9205(3) 1 2.45(7)

loop_
_geom_angle_atom_site_label_1
_geom_angle_atom_site_label_2
_geom_angle_atom_site_label_3
_geom_angle
_geom_angle_site_symmetry_1
_geom_angle_site_symmetry_2
_geom_angle_site_symmetry_3
H_3_1 N_1_2 H_3_2 132.9(16) 1_555 1_555 7_565
N_1_1 N_1_2 H_3_2 138.2(16) 1_555 1_555 7_565
H_4_1 N_1_2 H_3_2 157.9(17) 1_555 1_555 7_565
H_2_2 N_1_2 H_4_1 158.4(12) 7_565 1_555 1_555
H_2_2 N_1_2 N_1_1 141.2(9) 7_565 1_555 1_555
H_2_2 N_1_2 H_3_1 124.1(10) 7_565 1_555 1_555
N_1_2 N_1_1 H_2_1 160.9(19) 1_555 1_555 1_555
H_4_1 N_1_1 N_1_2 126.6(11) 14_556 1_555 1_555
H_4_1 N_1_1 H_4_2 105.0(14) 14_556 1_555 1_555
H_4_1 N_1_1 H_3_1 132.0(15) 14_556 1_555 1_555
O3 N_1_1 H_4_1 124.1(9) 10_656 1_555 14_556
O3 N_1_1 N_1_2 106.6(6) 10_656 1_555 1_555
O3 N_1_1 H_4_2 129.3(7) 10_656 1_555 1_555
O2 N_1_1 H_4_1 102.1(6) 14_556 1_555 14_556
H3 N_1_1 O3 108.3(4) 3_666 1_555 10_656
H3 N_1_1 H_2_1 113.6(19) 3_666 1_555 1_555
O3 Ti O1 92.0(2) 7_556 1_555 3_666
O3 Ti O1 92.0(2) 5_565 1_555 1_555
O2 Ti O3 91.4(4) 1_555 1_555 7_556
O2 Ti O1 161.8(3) 1_555 1_555 3_666
O2 Ti O3 91.4(4) 3_666 1_555 5_565
O2 Ti O1 161.8(3) 3_666 1_555 1_555
C1 Ti O2 107.60(19) 7_556 1_555 3_666
C1 Ti O2 91.8(3) 7_556 1_555 1_555
C1 Ti O3 160.6(3) 7_556 1_555 5_565
C1 Ti O1 97.4(2) 7_556 1_555 3_666
C1 Ti O2 91.8(3) 5_565 1_555 3_666
C1 Ti O2 107.60(19) 5_565 1_555 1_555
C1 Ti O3 160.6(3) 5_565 1_555 7_556
C1 Ti O1 97.4(2) 5_565 1_555 1_555
C1 Ti O2 95.2(3) 1_555 1_555 3_666
C1 Ti O3 96.10(19) 1_555 1_555 5_565
C1 Ti O1 175.46(15) 1_555 1_555 3_666
C1 Ti O2 95.2(3) 3_666 1_555 1_555
C1 Ti O3 96.10(19) 3_666 1_555 7_556
C1 Ti O1 175.46(15) 3_666 1_555 1_555
H_3_1 Ti C1 133.9(6) 16_665 1_555 5_565
H_3_1 Ti O3 132.7(7) 16_665 1_555 5_565
H_3_1 Ti O1 95.2(5) 16_665 1_555 3_666
H_3_1 Ti O1 128.1(6) 16_665 1_555 1_555
H_3_1 Ti C1 133.9(6) 14_556 1_555 7_556
H_3_1 Ti O3 132.7(7) 14_556 1_555 7_556
H_3_1 Ti O1 128.1(6) 14_556 1_555 3_666
H_3_1 Ti O1 95.2(5) 14_556 1_555 1_555
O2 O1 Ti 100.9(2) 1_555 1_555 4_645
O2 O1 Ti 100.9(2) 7_556 1_555 1_555
O3 O1 Ti 100.6(3) 1_555 1_555 1_555
O3 O1 Ti 100.6(3) 7_556 1_555 4_645
O3 O1 O2 147.6(2) 6_546 1_555 1_555
O3 O1 Ti 151.1(2) 6_546 1_555 1_555
O3 O1 O2 147.6(2) 5_565 1_555 7_556
O3 O1 Ti 151.1(2) 5_565 1_555 4_645
C1 O1 O3 121.78(17) 1_555 1_555 6_546
C1 O1 O3 121.78(17) 7_556 1_555 5_565
Ti O2 C1 128.5(4) 1_555 1_555 1_555
H_3_1 O2 C1 114.2(10) 14_556 1_555 1_555
C2 O2 Ti 164.5(3) 1_555 1_555 1_555
O3 O2 H_3_1 125.2(9) 1_555 1_555 14_556
O3 O2 Ti 104.8(2) 1_555 1_555 1_555
H3 O2 O3 107.34(14) 1_555 1_555 1_555
H3 O2 Ti 144.3(2) 1_555 1_555 1_555
O1 O2 H3 172.0(2) 1_555 1_555 1_555
O1 O2 C2 121.23(17) 1_555 1_555 1_555
O1 O2 H_3_1 103.6(8) 1_555 1_555 14_556
C3 O2 O1 151.01(14) 1_555 1_555 1_555
C3 O2 Ti 165.4(2) 1_555 1_555 1_555
O3 O2 C3 132.0(4) 5_565 1_555 1_555
O3 O2 H3 125.0(4) 5_565 1_555 1_555
O3 O2 C2 137.3(4) 5_565 1_555 1_555
O3 O2 C1 132.3(3) 5_565 1_555 1_555
N_1_1 O2 O1 115.5(4) 14_556 1_555 1_555
N_1_1 O2 O3 135.6(3) 14_556 1_555 1_555
N_1_1 O2 C2 91.5(4) 14_556 1_555 1_555
N_1_1 O2 Ti 99.0(4) 14_556 1_555 1_555
N_1_1 O2 C1 120.0(4) 14_556 1_555 1_555
O3 O2 N_1_1 136.2(3) 7_556 1_555 14_556
O3 O2 C3 135.93(18) 7_556 1_555 1_555
O3 O2 H3 126.08(18) 7_556 1_555 1_555
O3 O2 C2 130.6(3) 7_556 1_555 1_555
O3 O2 H_3_1 137.3(11) 7_556 1_555 14_556
O3 O2 C1 103.3(3) 7_556 1_555 1_555
H_4_1 O2 O3 139.6(7) 14_556 1_555 7_556
H_4_1 O2 O1 135.6(4) 14_556 1_555 1_555
H_4_1 O2 O3 136.1(7) 14_556 1_555 1_555
H_4_1 O2 Ti 113.0(6) 14_556 1_555 1_555
H_4_1 O2 C1 114.3(7) 14_556 1_555 1_555
H_2_1 O2 H_4_1 113.2(5) 16_665 1_555 14_556
H_2_1 O2 N_1_1 129.7(6) 16_665 1_555 14_556
H_2_1 O2 O3 130.1(6) 16_665 1_555 5_565
H_2_1 O2 O1 104.9(7) 16_665 1_555 1_555
H_2_1 O2 C2 92.2(6) 16_665 1_555 1_555
H_2_1 O2 H_3_1 143.6(9) 16_665 1_555 14_556
Ti O3 C1 127.7(4) 4_645 1_555 1_555
H_3_1 O3 Ti 92.9(8) 10_646 1_555 4_645
H_3_1 O3 C1 134.7(7) 10_646 1_555 1_555
C2 O3 H_3_1 109.3(9) 1_555 1_555 10_646
C2 O3 Ti 156.9(4) 1_555 1_555 4_645
O2 O3 H_3_1 143.7(6) 1_555 1_555 10_646
O2 O3 Ti 105.6(3) 1_555 1_555 4_645
H4 O3 O2 108.62(15) 1_555 1_555 1_555
H4 O3 Ti 127.2(3) 1_555 1_555 4_645
H_2_1 O3 H4 103.2(7) 10_646 1_555 1_555
H_2_1 O3 O2 105.0(5) 10_646 1_555 1_555
H_2_1 O3 C2 96.3(8) 10_646 1_555 1_555
H_2_1 O3 Ti 105.3(9) 10_646 1_555 4_645
H_2_1 O3 C1 103.2(6) 10_646 1_555 1_555
O1 O3 H_2_1 117.0(7) 1_555 1_555 10_646
O1 O3 H4 139.8(3) 1_555 1_555 1_555
O1 O3 C2 119.2(2) 1_555 1_555 1_555
O1 O3 H_3_1 129.1(9) 1_555 1_555 10_646
C4 O3 O1 137.9(2) 1_555 1_555 1_555
C4 O3 H_2_1 99.6(8) 1_555 1_555 10_646
C4 O3 Ti 146.2(3) 1_555 1_555 4_645
O1 O3 C4 105.0(2) 4_645 1_555 1_555
O1 O3 H_2_1 129.1(7) 4_645 1_555 10_646
O1 O3 O2 118.89(19) 4_645 1_555 1_555
O1 O3 C2 126.7(3) 4_645 1_555 1_555
O1 O3 H_3_1 95.6(5) 4_645 1_555 10_646
O1 O3 C1 127.4(2) 4_645 1_555 1_555
N_1_1 O3 O1 114.3(3) 10_646 1_555 4_645
N_1_1 O3 C4 91.4(3) 10_646 1_555 1_555
N_1_1 O3 O1 130.0(4) 10_646 1_555 1_555
N_1_1 O3 O2 124.6(3) 10_646 1_555 1_555
N_1_1 O3 C2 99.2(3) 10_646 1_555 1_555
N_1_1 O3 Ti 103.9(4) 10_646 1_555 4_645
N_1_1 O3 C1 117.5(3) 10_646 1_555 1_555
O2 O3 C4 123.2(3) 4_645 1_555 1_555
O2 O3 H4 103.2(3) 4_645 1_555 1_555
O2 O3 C2 151.9(3) 4_645 1_555 1_555
O2 O3 C1 170.3(4) 4_645 1_555 1_555
O2 O3 C4 165.26(19) 7_556 1_555 1_555
O2 O3 H4 156.0(2) 7_556 1_555 1_555
O2 O3 C2 145.48(19) 7_556 1_555 1_555
O2 O3 C1 116.4(3) 7_556 1_555 1_555
O3 C1 O2 132.5(5) 1_555 1_555 1_555
C2 C1 O3 113.8(3) 1_555 1_555 1_555
C2 C1 O2 113.8(3) 1_555 1_555 1_555
C4 C1 O2 139.9(3) 1_555 1_555 1_555
C3 C1 O3 139.1(3) 1_555 1_555 1_555
H4 C1 O2 156.0(2) 1_555 1_555 1_555
H3 C1 H4 101.9(3) 1_555 1_555 1_555
H3 C1 O3 154.7(2) 1_555 1_555 1_555
O1 C1 H3 134.00(16) 1_555 1_555 1_555
O1 C1 H4 119.83(15) 1_555 1_555 1_555
O1 C1 C3 152.08(17) 1_555 1_555 1_555
O1 C1 C4 140.15(13) 1_555 1_555 1_555
O1 C1 C2 162.2(3) 1_555 1_555 1_555
H_3_1 C1 H4 114.1(8) 14_556 1_555 1_555
H_3_1 C1 C4 103.1(8) 14_556 1_555 1_555
H_3_1 C1 O3 140.5(6) 14_556 1_555 1_555
Ti C1 H_3_1 112.4(6) 4_645 1_555 14_556
Ti C1 H3 168.57(17) 4_645 1_555 1_555
Ti C1 C3 169.77(11) 4_645 1_555 1_555
Ti C1 C4 111.95(10) 4_645 1_555 1_555
Ti C1 C2 142.04(11) 4_645 1_555 1_555
Ti C1 O2 102.0(3) 4_645 1_555 1_555
Ti C1 H_2_2 102.3(19) 1_555 1_555 14_556
Ti C1 H3 99.23(16) 1_555 1_555 1_555
Ti C1 H4 154.05(19) 1_555 1_555 1_555
Ti C1 C3 119.82(13) 1_555 1_555 1_555
Ti C1 C4 164.4(2) 1_555 1_555 1_555
Ti C1 C2 146.03(17) 1_555 1_555 1_555
Ti C1 O3 100.1(3) 1_555 1_555 1_555
H_2_1 C1 Ti 103.8(5) 10_646 1_555 1_555
H_2_1 C1 H_3_1 159.7(10) 10_646 1_555 14_556
H_2_1 C1 O1 96.7(7) 10_646 1_555 1_555
H_2_1 C1 H_2_2 153.9(19) 10_646 1_555 14_556
H_2_1 C1 H3 106.2(7) 10_646 1_555 1_555
H_2_1 C1 C3 104.9(7) 10_646 1_555 1_555
H_2_1 C1 C4 91.5(5) 10_646 1_555 1_555
H_2_1 C1 C2 98.4(7) 10_646 1_555 1_555
H_2_1 C1 O2 118.7(4) 10_646 1_555 1_555
C1 C2 C4 117.41(6) 1_555 1_555 1_555
C1 C2 C3 122.44(6) 1_555 1_555 1_555
H3 C2 C1 97.86(11) 1_555 1_555 1_555
H3 C2 C4 144.65(9) 1_555 1_555 1_555
H4 C2 H3 169.29(18) 1_555 1_555 1_555
H4 C2 C1 92.82(11) 1_555 1_555 1_555
H4 C2 C3 144.65(9) 1_555 1_555 1_555
O2 C2 H4 120.16(15) 1_555 1_555 1_555
O2 C2 C4 143.26(12) 1_555 1_555 1_555
O2 C2 C3 93.93(14) 1_555 1_555 1_555
O3 C2 H3 125.23(16) 1_555 1_555 1_555
O3 C2 C3 149.33(13) 1_555 1_555 1_555
C5 C2 O3 119.44(14) 1_555 1_555 1_555
C5 C2 O2 164.79(15) 1_555 1_555 1_555
C5 C2 H3 114.65(9) 1_555 1_555 1_555
C5 C2 C1 147.27(6) 1_555 1_555 1_555
C5 C2 C3 90.000(5) 1_555 1_555 1_555
C4 C2 O3 148.84(15) 16_665 1_555 1_555
C4 C2 O2 150.46(16) 16_665 1_555 1_555
C4 C2 C1 175.38(13) 16_665 1_555 1_555
H_3_1 C2 C4 114.0(5) 14_556 1_555 16_665
H_3_1 C2 C5 126.1(6) 14_556 1_555 1_555
H_3_1 C2 H4 120.5(6) 14_556 1_555 1_555
H_3_1 C2 C4 127.8(7) 14_556 1_555 1_555
C1 C3 C4 119.72(5) 16_665 1_555 1_555
C1 C3 C2 149.67(5) 16_665 1_555 1_555
C1 C3 H3 90.25(5) 16_665 1_555 1_555
C1 C3 C4 119.72(5) 1_555 1_555 16_665
C1 C3 C2 149.67(5) 1_555 1_555 16_665
C1 C3 H3 90.25(5) 1_555 1_555 1_555
H_4_1 C3 C1 93.0(6) 14_556 1_555 16_665
H_4_1 C3 C4 122.7(8) 14_556 1_555 16_665
H_4_1 C3 C4 121.5(5) 14_556 1_555 1_555
H_4_1 C3 C2 106.9(5) 14_556 1_555 1_555
H_4_1 C3 C2 108.8(7) 14_556 1_555 16_665
H_4_1 C3 C1 93.0(6) 3_666 1_555 1_555
H_4_1 C3 C4 121.5(5) 3_666 1_555 16_665
H_4_1 C3 C4 122.7(8) 3_666 1_555 1_555
H_4_1 C3 C2 108.8(7) 3_666 1_555 1_555
H_4_1 C3 C2 106.9(5) 3_666 1_555 16_665
H_2_2 C3 H_4_1 150.4(19) 3_666 1_555 14_556
H_2_2 C3 H3 105.8(9) 3_666 1_555 1_555
H_2_2 C3 H_4_1 150.4(19) 14_556 1_555 3_666
H_2_2 C3 H3 105.8(9) 14_556 1_555 1_555
O2 C3 C1 153.44(11) 1_555 1_555 16_665
O2 C3 C4 143.34(8) 1_555 1_555 16_665
O2 C3 C2 166.93(13) 1_555 1_555 16_665
O2 C3 C1 153.44(11) 16_665 1_555 1_555
O2 C3 C4 143.34(8) 16_665 1_555 1_555
O2 C3 C2 166.93(13) 16_665 1_555 1_555
C5 C3 O2 114.54(8) 1_555 1_555 16_665
C5 C3 O2 114.54(8) 1_555 1_555 1_555
C5 C3 H_4_1 127.8(7) 1_555 1_555 3_666
C5 C3 H_4_1 127.8(7) 1_555 1_555 14_556
C3 C4 C5 90.000(5) 1_555 1_555 1_555
C1 C4 C5 152.29(6) 1_555 1_555 1_555
C5 C4 C1 175.54(8) 3_667 1_555 1_555
C5 C4 C3 121.42(5) 3_667 1_555 1_555
C5 C4 C2 151.42(5) 3_667 1_555 1_555
H4 C4 C1 128.40(14) 3_667 1_555 1_555
H4 C4 C3 153.23(14) 3_667 1_555 1_555
H4 C4 C2 154.03(13) 3_667 1_555 1_555
O3 C4 H4 108.16(15) 1_555 1_555 3_667
O3 C4 C5 149.08(11) 1_555 1_555 3_667
O3 C4 C5 173.18(12) 1_555 1_555 1_555
H_2_2 C4 C5 113.8(10) 14_556 1_555 3_667
C2 C4 O3 118.62(8) 16_665 1_555 1_555
C2 C4 H4 130.34(13) 16_665 1_555 3_667
C2 C4 C5 91.42(5) 16_665 1_555 3_667
C2 C4 C1 92.38(6) 16_665 1_555 1_555
H4 C5 C4 144.65(9) 16_665 1_555 1_555
H4 C5 C4 144.65(9) 1_555 1_555 16_665
C2 C5 H4 114.65(9) 16_665 1_555 1_555
C2 C5 H4 114.65(9) 1_555 1_555 16_665
C4 C5 C2 165.94(9) 14_557 1_555 1_555
C4 C5 C2 123.43(5) 14_557 1_555 16_665
C4 C5 H4 119.95(11) 14_557 1_555 1_555
C4 C5 C2 123.43(5) 3_667 1_555 1_555
C4 C5 C2 165.94(9) 3_667 1_555 16_665
C4 C5 H4 119.95(11) 3_667 1_555 16_665
H4 C5 C2 152.74(13) 14_557 1_555 1_555
H4 C5 C2 102.31(13) 14_557 1_555 16_665
H4 C5 C4 154.61(14) 14_557 1_555 1_555
H4 C5 C2 102.31(13) 3_667 1_555 1_555
H4 C5 C2 152.74(13) 3_667 1_555 16_665
H4 C5 C4 154.61(14) 3_667 1_555 16_665
C3 C5 H4 129.52(13) 1_555 1_555 3_667
C3 C5 H4 129.52(13) 1_555 1_555 14_557
C3 C5 C4 151.42(5) 1_555 1_555 3_667
C3 C5 C4 151.42(5) 1_555 1_555 14_557

loop_
_geom_bond_atom_site_label_1
_geom_bond_atom_site_label_2
_geom_bond_distance
_geom_bond_site_symmetry_1
_geom_bond_site_symmetry_2
Ti O1 1.813(4) 1_555 1_555
Ti O1 1.813(4) 1_555 3_666
Ti O3 2.006(6) 1_555 7_556
Ti O3 2.006(6) 1_555 5_565
Ti O2 2.077(8) 1_555 1_555
Ti O2 2.077(8) 1_555 3_666
O1 Ti 1.813(4) 1_555 4_645
O1 Ti 1.813(4) 1_555 1_555
O2 C1 1.269(3) 1_555 1_555
O2 Ti 2.077(8) 1_555 1_555
O3 C1 1.269(3) 1_555 1_555
O3 Ti 2.006(6) 1_555 4_645
C1 O2 1.269(3) 1_555 1_555
C1 O3 1.269(3) 1_555 1_555
C1 C2 1.497(4) 1_555 1_555
C2 C3 1.4003(15) 1_555 1_555
C2 C4 1.4003(15) 1_555 1_555
C2 C1 1.497(4) 1_555 1_555
C3 H3 1.009(6) 1_555 1_555
C3 C2 1.4003(15) 1_555 16_665
C3 C2 1.4003(15) 1_555 1_555
C4 H4 1.009(6) 1_555 1_555
C4 C5 1.4003(15) 1_555 1_555
C4 C2 1.4003(15) 1_555 1_555
C5 C4 1.4003(15) 1_555 16_665
C5 C4 1.4003(15) 1_555 1_555
C5 C5 1.526(4) 1_555 3_667
H3 C3 1.009(6) 1_555 1_555
H4 C4 1.009(6) 1_555 1_555
